data_7048357
loop_
_publ_author_name
'Oyarzo, Juan'
'Bosque, Ram\'on'
'Toro, Patricia'
'Silva, Carlos P.'
'Arancibia, Rodrigo'
'Font-Bard\'ia, Merc\`e'
'Artigas, Vania'
'Calvis, Carme'
'Messeguer, Ramon'
'Klahn, A. Hugo'
'L\'opez, Concepci\'on'

_publ_section_title
;
 A novel type of organometallic 2-R-2,4-dihydro-1H-3,1-benzoxazine with R
 = [M(\h<sup>5</sup>-C<sub>5</sub>H<sub>4</sub>)(CO)<sub>3</sub>] (M = Re
 or Mn) units. Experimental and computational studies of the effect of
 substituent R on ring-chain tautomerism.
;
_journal_issue 3
_journal_name_full 'Dalton transactions (Cambridge, England : 2003)'
_journal_page_first 1023
_journal_page_last 1039
_journal_paper_doi 10.1039/c8dt03265c
_journal_volume 48
_journal_year 2019
_chemical_formula_moiety 'C16 H12 N O4 Re'
_chemical_formula_sum 'C16 H12 N O4 Re'
_chemical_formula_weight 468.47
_chemical_melting_point 148
_chemical_name_systematic 6c
_space_group_crystal_system orthorhombic
_space_group_IT_number 33
_space_group_name_Hall 'P 2c -2n'
_space_group_name_H-M_alt 'P n a 21'
_symmetry_space_group_name_Hall 'P 2c -2n'
_symmetry_space_group_name_H-M 'P n a 21'
_atom_sites_solution_hydrogens geom
_audit_creation_method SHELXL-97
_audit_update_record
;
2018-07-27 deposited with the CCDC.
2018-12-12 downloaded from the CCDC.
;
_cell_angle_alpha 90
_cell_angle_beta 90
_cell_angle_gamma 90
_cell_formula_units_Z 8
_cell_length_a 15.3555(7)
_cell_length_b 6.1536(3)
_cell_length_c 29.7559(13)
_cell_measurement_reflns_used 9882
_cell_measurement_temperature 100(2)
_cell_measurement_theta_max 29.53
_cell_measurement_theta_min 2.65
_cell_volume 2811.7(2)
_computing_cell_refinement 'Bruker SAINT'
_computing_data_collection 'Bruker APEX2'
_computing_data_reduction 'Bruker SAINT'
_computing_molecular_graphics 'Bruker SHELXTL'
_computing_publication_material 'Bruker SHELXTL'
_computing_structure_refinement 'SHELXL-2014 (Sheldrick 2014)'
_computing_structure_solution 'SHELXS-97 (Sheldrick 2008)'
_diffrn_ambient_temperature 100(2)
_diffrn_measured_fraction_theta_full 0.998
_diffrn_measured_fraction_theta_max 0.997
_diffrn_measurement_device_type 'D8 Venture'
_diffrn_measurement_method '\f and \w scans'
_diffrn_radiation_type MoK\a
_diffrn_radiation_wavelength 0.71073
_diffrn_reflns_av_R_equivalents 0.0402
_diffrn_reflns_av_unetI/netI 0.0460
_diffrn_reflns_Laue_measured_fraction_full 0.998
_diffrn_reflns_Laue_measured_fraction_max 0.997
_diffrn_reflns_limit_h_max 19
_diffrn_reflns_limit_h_min -21
_diffrn_reflns_limit_k_max 6
_diffrn_reflns_limit_k_min -8
_diffrn_reflns_limit_l_max 41
_diffrn_reflns_limit_l_min -35
_diffrn_reflns_number 25066
_diffrn_reflns_point_group_measured_fraction_full 0.974
_diffrn_reflns_point_group_measured_fraction_max 0.951
_diffrn_reflns_theta_full 25.242
_diffrn_reflns_theta_max 29.554
_diffrn_reflns_theta_min 2.653
_diffrn_source microfocus
_exptl_absorpt_coefficient_mu 8.661
_exptl_absorpt_correction_T_max 0.7459
_exptl_absorpt_correction_T_min 0.5649
_exptl_absorpt_correction_type multi-scan
_exptl_absorpt_process_details sadabs
_exptl_crystal_colour colourless
_exptl_crystal_density_diffrn 2.213
_exptl_crystal_description needle
_exptl_crystal_F_000 1776
_exptl_crystal_size_max 0.332
_exptl_crystal_size_mid 0.041
_exptl_crystal_size_min 0.031
_refine_diff_density_max 6.051
_refine_diff_density_min -2.263
_refine_diff_density_rms 0.247
_refine_ls_abs_structure_details
;
 Refined as an inversion twin.
;
_refine_ls_abs_structure_Flack 0.269(16)
_refine_ls_extinction_method none
_refine_ls_goodness_of_fit_ref 1.059
_refine_ls_hydrogen_treatment constr
_refine_ls_matrix_type full
_refine_ls_number_parameters 386
_refine_ls_number_reflns 7511
_refine_ls_number_restraints 31
_refine_ls_restrained_S_all 1.057
_refine_ls_R_factor_all 0.0439
_refine_ls_R_factor_gt 0.0359
_refine_ls_shift/su_max 0.001
_refine_ls_shift/su_mean 0.000
_refine_ls_structure_factor_coef Fsqd
_refine_ls_weighting_details
;
 w=1/[\s^2^(Fo^2^)+(0.0466P)^2^+1.0701P]
 where P=(Fo^2^+2Fc^2^)/3
;
_refine_ls_weighting_scheme calc
_refine_ls_wR_factor_gt 0.0791
_refine_ls_wR_factor_ref 0.0822
_reflns_Friedel_coverage 0.875
_reflns_Friedel_fraction_full 0.949
_reflns_Friedel_fraction_max 0.904
_reflns_number_gt 6741
_reflns_number_total 7511
_reflns_threshold_expression 'I > 2\s(I)'
_cod_data_source_file c8dt03265c2.cif
_cod_data_source_block mo_IAGVB57_0ma_a
_cod_depositor_comments 'Adding full bibliography for 7048356--7048358.cif.'
_cod_database_code 7048357
_shelx_space_group_comment
;
The symmetry employed for this shelxl refinement is uniquely defined
by the following loop, which should always be used as a source of
symmetry information in preference to the above space-group names.
They are only intended as comments.
;

loop_
_space_group_symop_operation_xyz
'x, y, z'
'-x, -y, z+1/2'
'x+1/2, -y+1/2, z'
'-x+1/2, y+1/2, z+1/2'

loop_
_atom_site_label
_atom_site_type_symbol
_atom_site_fract_x
_atom_site_fract_y
_atom_site_fract_z
_atom_site_U_iso_or_equiv
_atom_site_adp_type
_atom_site_occupancy
_atom_site_site_symmetry_order
_atom_site_calc_flag
_atom_site_refinement_flags_posn
_atom_site_refinement_flags_adp
Re1A Re 0.33421(2) 0.47744(5) 0.57134(2) 0.00894(9) Uani 1 1 d . .
O1A O 0.4499(5) 0.8224(12) 0.6150(3) 0.0220(18) Uani 1 1 d . .
O2A O 0.2657(4) 0.7309(11) 0.6796(3) 0.0104(16) Uani 1 1 d . .
O3A O 0.3304(5) 0.7565(14) 0.4863(4) 0.030(3) Uani 1 1 d . .
O4A O 0.4919(5) 0.2156(15) 0.5393(3) 0.025(2) Uani 1 1 d . .
N1A N 0.2252(5) 0.3974(13) 0.7145(3) 0.0115(10) Uani 1 1 d . .
H1NA H 0.1984 0.2735 0.7094 0.014 Uiso 1 1 calc R U
C1A C 0.1986(7) 0.5138(16) 0.6032(4) 0.0144(11) Uani 1 1 d . U
H1A H 0.1654 0.6522 0.6074 0.017 Uiso 1 1 calc R U
C2A C 0.1912(6) 0.3669(15) 0.5663(4) 0.0148(11) Uani 1 1 d . U
H2A H 0.1529 0.3896 0.5396 0.018 Uiso 1 1 calc R U
C3A C 0.2413(6) 0.1811(16) 0.5742(5) 0.0148(11) Uani 1 1 d . U
H3A H 0.2441 0.0482 0.5549 0.018 Uiso 1 1 calc R U
C4A C 0.2817(6) 0.2101(18) 0.6181(4) 0.0141(11) Uani 1 1 d . U
H4A H 0.3176 0.0997 0.6344 0.017 Uiso 1 1 calc R U
C5A C 0.2550(6) 0.4118(17) 0.6353(4) 0.0139(11) Uani 1 1 d . U
C6A C 0.2796(8) 0.5030(15) 0.6806(4) 0.014(2) Uani 1 1 d . .
H6A H 0.3423 0.4721 0.6869 0.017 Uiso 1 1 calc R U
C7A C 0.2187(6) 0.5083(14) 0.7564(4) 0.0099(19) Uani 1 1 d . .
C8A C 0.1754(6) 0.4084(15) 0.7923(4) 0.013(2) Uani 1 1 d . .
H8A H 0.1512 0.2673 0.7889 0.015 Uiso 1 1 calc R U
C9A C 0.1683(7) 0.5178(16) 0.8331(4) 0.018(2) Uani 1 1 d . .
H9A H 0.1372 0.4534 0.8573 0.021 Uiso 1 1 calc R U
C10A C 0.2063(6) 0.7197(17) 0.8386(4) 0.012(2) Uani 1 1 d . .
H10A H 0.2037 0.7912 0.8668 0.014 Uiso 1 1 calc R U
C11A C 0.2483(6) 0.8175(18) 0.8026(4) 0.013(2) Uani 1 1 d . .
H11A H 0.2730 0.9579 0.8063 0.016 Uiso 1 1 calc R U
C12A C 0.2551(6) 0.7139(17) 0.7611(4) 0.009(2) Uani 1 1 d . .
C13A C 0.2960(6) 0.8218(15) 0.7213(3) 0.0103(14) Uani 1 1 d . .
H13A H 0.2823 0.9790 0.7219 0.012 Uiso 1 1 calc R U
H13B H 0.3600 0.8057 0.7231 0.012 Uiso 1 1 calc R U
C14A C 0.4070(6) 0.692(2) 0.5985(4) 0.015(2) Uani 1 1 d . .
C15A C 0.3326(7) 0.6526(19) 0.5176(4) 0.019(3) Uani 1 1 d . .
C16A C 0.4347(7) 0.3220(17) 0.5512(4) 0.014(2) Uani 1 1 d . .
Re1B Re 0.59402(2) 0.46867(5) 0.42950(2) 0.00866(9) Uani 1 1 d . .
O1B O 0.5276(5) 0.7251(11) 0.3204(3) 0.0127(16) Uani 1 1 d . .
O2B O 0.5853(5) 0.7068(17) 0.5201(4) 0.030(2) Uani 1 1 d . .
O3B O 0.7064(5) 0.8308(12) 0.3890(3) 0.0235(18) Uani 1 1 d . .
O4B O 0.7582(5) 0.2310(14) 0.4587(3) 0.026(2) Uani 1 1 d . .
N1B N 0.4888(5) 0.3901(13) 0.2846(3) 0.0115(10) Uani 1 1 d . .
H2NB H 0.4648 0.2620 0.2890 0.014 Uiso 1 1 calc R U
C1B C 0.4595(6) 0.5008(16) 0.3956(4) 0.013(2) Uani 1 1 d . .
H1B H 0.4252 0.6376 0.3915 0.016 Uiso 1 1 calc R U
C2B C 0.4522(6) 0.3520(17) 0.4315(5) 0.019(2) Uani 1 1 d . .
H2B H 0.4120 0.3683 0.4577 0.023 Uiso 1 1 calc R U
C3B C 0.5050(6) 0.1692(17) 0.4230(4) 0.016(2) Uani 1 1 d . .
H3B H 0.5081 0.0340 0.4416 0.019 Uiso 1 1 calc R U
C4B C 0.5464(6) 0.2040(17) 0.3809(4) 0.012(2) Uani 1 1 d . .
H4B H 0.5841 0.0971 0.3647 0.015 Uiso 1 1 calc R U
C5B C 0.5189(6) 0.4074(17) 0.3641(4) 0.013(2) Uani 1 1 d . .
C6B C 0.5407(7) 0.4986(15) 0.3181(4) 0.013(2) Uani 1 1 d . .
H6B H 0.6035 0.4700 0.3117 0.015 Uiso 1 1 calc R U
C7B C 0.5581(6) 0.8202(16) 0.2795(4) 0.014(2) Uani 1 1 d . .
H7BA H 0.6221 0.8033 0.2775 0.017 Uiso 1 1 calc R U
H7BB H 0.5446 0.9776 0.2795 0.017 Uiso 1 1 calc R U
C8B C 0.5159(6) 0.7143(17) 0.2392(4) 0.011(2) Uani 1 1 d . .
C9B C 0.5094(6) 0.8212(16) 0.1982(4) 0.011(2) Uani 1 1 d . .
H9B H 0.5349 0.9609 0.1948 0.013 Uiso 1 1 calc R U
C10B C 0.4669(6) 0.7280(17) 0.1626(4) 0.014(2) Uani 1 1 d . .
H10B H 0.4628 0.8027 0.1347 0.017 Uiso 1 1 calc R U
C11B C 0.4299(7) 0.5235(16) 0.1675(4) 0.013(2) Uani 1 1 d . .
H11B H 0.4007 0.4576 0.1429 0.015 Uiso 1 1 calc R U
C12B C 0.4356(6) 0.4154(15) 0.2082(4) 0.0114(19) Uani 1 1 d . .
H12B H 0.4090 0.2770 0.2116 0.014 Uiso 1 1 calc R U
C13B C 0.4798(6) 0.5071(14) 0.2440(4) 0.0103(14) Uani 1 1 d . .
C14B C 0.5907(6) 0.620(2) 0.4862(4) 0.019(2) Uani 1 1 d . .
C15B C 0.6644(6) 0.697(2) 0.4056(4) 0.015(2) Uani 1 1 d . .
C16B C 0.6978(7) 0.3234(18) 0.4485(4) 0.015(2) Uani 1 1 d . .

loop_
_atom_site_aniso_label
_atom_site_aniso_U_11
_atom_site_aniso_U_22
_atom_site_aniso_U_33
_atom_site_aniso_U_23
_atom_site_aniso_U_13
_atom_site_aniso_U_12
Re1A 0.00971(16) 0.00958(16) 0.00754(19) -0.0017(3) -0.00028(15) 0.00221(11)
O1A 0.021(4) 0.018(4) 0.027(5) -0.001(3) 0.000(4) -0.005(3)
O2A 0.020(4) 0.006(3) 0.005(4) 0.000(3) 0.000(3) 0.001(3)
O3A 0.043(6) 0.024(5) 0.024(6) 0.010(4) -0.007(4) 0.006(4)
O4A 0.026(4) 0.032(5) 0.017(5) 0.000(4) 0.006(4) 0.017(3)
N1A 0.017(3) 0.005(2) 0.012(3) -0.004(3) 0.005(3) 0.0024(19)
C1A 0.012(2) 0.018(2) 0.013(3) -0.004(2) 0.002(2) 0.0009(18)
C2A 0.012(2) 0.018(2) 0.014(3) -0.003(2) 0.002(2) 0.0006(18)
C3A 0.013(2) 0.018(2) 0.014(3) -0.004(2) 0.002(2) 0.0001(18)
C4A 0.012(2) 0.017(2) 0.013(3) -0.004(2) 0.002(2) 0.0004(19)
C5A 0.012(2) 0.017(2) 0.013(3) -0.004(2) 0.002(2) 0.0007(19)
C6A 0.018(5) 0.012(5) 0.012(6) 0.003(4) 0.005(4) 0.004(4)
C7A 0.013(4) 0.009(5) 0.007(5) -0.002(3) -0.003(4) 0.004(3)
C8A 0.019(5) 0.004(4) 0.015(5) 0.002(4) 0.004(4) -0.001(3)
C9A 0.014(5) 0.015(5) 0.023(7) 0.004(4) 0.007(4) -0.003(4)
C10A 0.014(5) 0.017(5) 0.004(6) 0.002(4) -0.002(4) 0.006(4)
C11A 0.009(5) 0.016(5) 0.014(6) -0.007(4) 0.002(4) 0.000(4)
C12A 0.003(4) 0.015(5) 0.009(6) 0.001(4) -0.001(4) 0.001(3)
C13A 0.014(3) 0.008(3) 0.008(4) -0.003(3) 0.006(3) -0.003(2)
C14A 0.019(6) 0.013(5) 0.012(7) 0.004(5) 0.006(4) 0.006(4)
C15A 0.019(6) 0.014(5) 0.025(7) 0.001(5) -0.003(5) 0.003(4)
C16A 0.014(5) 0.019(5) 0.010(5) 0.000(4) 0.003(4) 0.007(4)
Re1B 0.00823(16) 0.00976(16) 0.00799(19) 0.0000(3) -0.00059(15) 0.00134(12)
O1B 0.020(4) 0.011(3) 0.008(4) 0.000(3) -0.002(3) 0.001(3)
O2B 0.036(5) 0.039(5) 0.016(6) -0.015(4) 0.002(4) -0.007(4)
O3B 0.021(4) 0.017(4) 0.033(5) 0.007(4) 0.002(4) -0.006(3)
O4B 0.018(4) 0.038(5) 0.022(5) 0.007(4) -0.001(4) 0.008(4)
N1B 0.017(3) 0.005(2) 0.012(3) -0.004(3) 0.005(3) 0.0024(19)
C1B 0.005(4) 0.021(5) 0.013(5) -0.004(4) -0.003(4) 0.006(3)
C2B 0.006(4) 0.036(6) 0.016(5) -0.006(5) -0.002(5) -0.004(4)
C3B 0.016(5) 0.019(5) 0.013(6) 0.001(4) -0.006(4) -0.011(4)
C4B 0.016(5) 0.016(5) 0.006(5) -0.005(4) 0.002(4) -0.003(4)
C5B 0.009(4) 0.015(5) 0.015(5) -0.008(4) -0.002(4) 0.005(4)
C6B 0.015(5) 0.012(5) 0.012(5) 0.000(4) 0.004(4) 0.002(3)
C7B 0.014(5) 0.013(5) 0.016(6) 0.001(4) -0.003(4) -0.004(4)
C8B 0.008(4) 0.012(4) 0.011(6) 0.002(4) 0.002(4) -0.001(4)
C9B 0.002(4) 0.011(5) 0.020(6) 0.001(4) 0.003(4) -0.001(3)
C10B 0.012(5) 0.018(5) 0.012(7) 0.004(4) 0.003(4) -0.002(4)
C11B 0.011(5) 0.016(5) 0.012(5) -0.004(4) -0.002(4) 0.001(4)
C12B 0.013(5) 0.008(4) 0.014(5) 0.001(4) 0.002(4) 0.001(3)
C13B 0.014(3) 0.008(3) 0.008(4) -0.003(3) 0.006(3) -0.003(2)
C14B 0.018(6) 0.019(6) 0.018(7) -0.003(5) 0.002(4) -0.004(4)
C15B 0.013(5) 0.019(5) 0.013(7) 0.003(5) -0.001(4) 0.009(4)
C16B 0.012(5) 0.022(6) 0.010(5) -0.002(4) 0.000(4) 0.000(4)

loop_
_atom_type_symbol
_atom_type_description
_atom_type_scat_dispersion_real
_atom_type_scat_dispersion_imag
_atom_type_scat_source
C C 0.0033 0.0016 'International Tables Vol C Tables 4.2.6.8 and 6.1.1.4'
H H 0.0000 0.0000 'International Tables Vol C Tables 4.2.6.8 and 6.1.1.4'
O O 0.0106 0.0060 'International Tables Vol C Tables 4.2.6.8 and 6.1.1.4'
Re Re -1.0185 7.2310 'International Tables Vol C Tables 4.2.6.8 and 6.1.1.4'
N N 0.0061 0.0033 'International Tables Vol C Tables 4.2.6.8 and 6.1.1.4'

loop_
_geom_angle_atom_site_label_1
_geom_angle_atom_site_label_2
_geom_angle_atom_site_label_3
_geom_angle
C14A Re1A C16A 90.4(5)
C14A Re1A C15A 88.4(5)
C16A Re1A C15A 91.7(5)
C14A Re1A C5A 94.6(4)
C16A Re1A C5A 126.8(4)
C15A Re1A C5A 141.2(4)
C14A Re1A C1A 106.7(4)
C16A Re1A C1A 155.4(4)
C15A Re1A C1A 106.0(4)
C5A Re1A C1A 36.4(4)
C14A Re1A C4A 116.3(5)
C16A Re1A C4A 96.6(4)
C15A Re1A C4A 153.7(4)
C5A Re1A C4A 35.6(4)
C1A Re1A C4A 60.2(4)
C14A Re1A C2A 142.1(4)
C16A Re1A C2A 127.0(4)
C15A Re1A C2A 95.7(4)
C5A Re1A C2A 59.8(4)
C1A Re1A C2A 36.1(4)
C4A Re1A C2A 59.6(4)
C14A Re1A C3A 152.8(5)
C16A Re1A C3A 96.6(4)
C15A Re1A C3A 117.5(5)
C5A Re1A C3A 60.3(4)
C1A Re1A C3A 60.3(4)
C4A Re1A C3A 36.8(4)
C2A Re1A C3A 35.2(3)
C6A O2A C13A 108.5(8)
C7A N1A C6A 115.5(8)
C7A N1A H1NA 122.2
C6A N1A H1NA 122.2
C2A C1A C5A 106.4(9)
C2A C1A Re1A 72.1(6)
C5A C1A Re1A 71.6(6)
C2A C1A H1A 126.6
C5A C1A H1A 126.6
Re1A C1A H1A 126.6
C3A C2A C1A 110.3(10)
C3A C2A Re1A 72.9(5)
C1A C2A Re1A 71.8(6)
C3A C2A H2A 124.8
C1A C2A H2A 124.8
Re1A C2A H2A 124.8
C2A C3A C4A 106.5(10)
C2A C3A Re1A 71.9(6)
C4A C3A Re1A 71.0(6)
C2A C3A H3A 126.6
C4A C3A H3A 126.6
Re1A C3A H3A 126.6
C5A C4A C3A 108.1(9)
C5A C4A Re1A 72.0(6)
C3A C4A Re1A 72.2(6)
C5A C4A H4A 125.8
C3A C4A H4A 125.8
Re1A C4A H4A 125.8
C4A C5A C1A 108.7(10)
C4A C5A C6A 125.6(10)
C1A C5A C6A 125.7(9)
C4A C5A Re1A 72.5(6)
C1A C5A Re1A 72.0(6)
C6A C5A Re1A 122.9(7)
O2A C6A N1A 111.7(8)
O2A C6A C5A 108.1(9)
N1A C6A C5A 108.0(9)
O2A C6A H6A 109.7
N1A C6A H6A 109.7
C5A C6A H6A 109.7
C12A C7A C8A 120.8(9)
C12A C7A N1A 119.8(9)
C8A C7A N1A 119.4(8)
C9A C8A C7A 119.4(9)
C9A C8A H8A 120.3
C7A C8A H8A 120.3
C10A C9A C8A 120.2(10)
C10A C9A H9A 119.9
C8A C9A H9A 119.9
C9A C10A C11A 119.7(11)
C9A C10A H10A 120.1
C11A C10A H10A 120.1
C10A C11A C12A 121.4(10)
C10A C11A H11A 119.3
C12A C11A H11A 119.3
C7A C12A C11A 118.4(10)
C7A C12A C13A 119.5(9)
C11A C12A C13A 122.0(9)
O2A C13A C12A 112.0(8)
O2A C13A H13A 109.2
C12A C13A H13A 109.2
O2A C13A H13B 109.2
C12A C13A H13B 109.2
H13A C13A H13B 107.9
O1A C14A Re1A 179.3(10)
O3A C15A Re1A 178.8(11)
O4A C16A Re1A 175.3(10)
C15B Re1B C16B 88.9(4)
C15B Re1B C14B 89.2(5)
C16B Re1B C14B 89.4(5)
C15B Re1B C5B 95.2(5)
C16B Re1B C5B 126.3(4)
C14B Re1B C5B 144.0(4)
C15B Re1B C2B 141.0(4)
C16B Re1B C2B 129.6(4)
C14B Re1B C2B 95.9(4)
C5B Re1B C2B 59.5(4)
C15B Re1B C4B 117.9(5)
C16B Re1B C4B 96.9(4)
C14B Re1B C4B 152.2(4)
C5B Re1B C4B 35.9(4)
C2B Re1B C4B 59.5(4)
C15B Re1B C3B 153.3(5)
C16B Re1B C3B 98.4(4)
C14B Re1B C3B 116.3(4)
C5B Re1B C3B 59.9(4)
C2B Re1B C3B 35.7(4)
C4B Re1B C3B 36.0(4)
C15B Re1B C1B 106.3(4)
C16B Re1B C1B 156.2(4)
C14B Re1B C1B 108.5(4)
C5B Re1B C1B 36.2(4)
C2B Re1B C1B 35.7(4)
C4B Re1B C1B 60.0(4)
C3B Re1B C1B 60.0(4)
C6B O1B C7B 108.6(8)
C13B N1B C6B 114.2(8)
C13B N1B H2NB 122.9
C6B N1B H2NB 122.9
C2B C1B C5B 106.6(9)
C2B C1B Re1B 71.6(5)
C5B C1B Re1B 71.4(6)
C2B C1B H1B 126.5
C5B C1B H1B 126.5
Re1B C1B H1B 126.5
C3B C2B C1B 109.6(10)
C3B C2B Re1B 72.4(5)
C1B C2B Re1B 72.7(6)
C3B C2B H2B 125.1
C1B C2B H2B 125.1
Re1B C2B H2B 125.1
C2B C3B C4B 107.2(10)
C2B C3B Re1B 71.8(5)
C4B C3B Re1B 71.8(6)
C2B C3B H3B 126.3
C4B C3B H3B 126.3
Re1B C3B H3B 126.3
C5B C4B C3B 108.2(9)
C5B C4B Re1B 71.9(6)
C3B C4B Re1B 72.2(6)
C5B C4B H4B 125.8
C3B C4B H4B 125.8
Re1B C4B H4B 125.8
C4B C5B C1B 108.4(10)
C4B C5B C6B 125.6(9)
C1B C5B C6B 125.7(9)
C4B C5B Re1B 72.2(6)
C1B C5B Re1B 72.5(6)
C6B C5B Re1B 126.4(7)
O1B C6B N1B 114.3(9)
O1B C6B C5B 107.0(9)
N1B C6B C5B 109.4(8)
O1B C6B H6B 108.7
N1B C6B H6B 108.7
C5B C6B H6B 108.7
O1B C7B C8B 111.0(8)
O1B C7B H7BA 109.4
C8B C7B H7BA 109.4
O1B C7B H7BB 109.4
C8B C7B H7BB 109.4
H7BA C7B H7BB 108.0
C9B C8B C13B 119.6(10)
C9B C8B C7B 121.6(9)
C13B C8B C7B 118.8(10)
C10B C9B C8B 121.0(10)
C10B C9B H9B 119.5
C8B C9B H9B 119.5
C9B C10B C11B 119.5(10)
C9B C10B H10B 120.3
C11B C10B H10B 120.3
C12B C11B C10B 120.1(10)
C12B C11B H11B 119.9
C10B C11B H11B 119.9
C13B C12B C11B 120.6(9)
C13B C12B H12B 119.7
C11B C12B H12B 119.7
C12B C13B C8B 119.2(10)
C12B C13B N1B 119.9(8)
C8B C13B N1B 120.9(9)
O2B C14B Re1B 177.3(10)
O3B C15B Re1B 176.6(11)
O4B C16B Re1B 177.4(10)

loop_
_geom_bond_atom_site_label_1
_geom_bond_atom_site_label_2
_geom_bond_distance
Re1A C14A 1.911(12)
Re1A C16A 1.912(10)
Re1A C15A 1.929(13)
Re1A C5A 2.294(11)
Re1A C1A 2.299(11)
Re1A C4A 2.300(11)
Re1A C2A 2.304(9)
Re1A C3A 2.317(10)
O1A C14A 1.147(14)
O2A C6A 1.418(11)
O2A C13A 1.438(13)
O3A C15A 1.128(16)
O4A C16A 1.151(12)
N1A C7A 1.423(13)
N1A C6A 1.462(14)
N1A H1NA 0.8800
C1A C2A 1.426(15)
C1A C5A 1.434(15)
C1A H1A 1.0000
C2A C3A 1.397(13)
C2A H2A 1.0000
C3A C4A 1.458(17)
C3A H3A 1.0000
C4A C5A 1.403(14)
C4A H4A 1.0000
C5A C6A 1.509(16)
C6A H6A 1.0000
C7A C12A 1.390(13)
C7A C8A 1.401(14)
C8A C9A 1.393(16)
C8A H8A 0.9500
C9A C10A 1.383(14)
C9A H9A 0.9500
C10A C11A 1.386(15)
C10A H10A 0.9500
C11A C12A 1.394(15)
C11A H11A 0.9500
C12A C13A 1.497(14)
C13A H13A 0.9900
C13A H13B 0.9900
Re1B C15B 1.907(12)
Re1B C16B 1.913(10)
Re1B C14B 1.928(13)
Re1B C5B 2.293(10)
Re1B C2B 2.294(9)
Re1B C4B 2.297(10)
Re1B C3B 2.302(9)
Re1B C1B 2.308(10)
O1B C6B 1.409(11)
O1B C7B 1.428(13)
O2B C14B 1.143(16)
O3B C15B 1.159(14)
O4B C16B 1.129(13)
N1B C13B 1.413(14)
N1B C6B 1.441(14)
N1B H2NB 0.8800
C1B C2B 1.412(17)
C1B C5B 1.428(14)
C1B H1B 1.0000
C2B C3B 1.410(14)
C2B H2B 1.0000
C3B C4B 1.421(15)
C3B H3B 1.0000
C4B C5B 1.413(15)
C4B H4B 1.0000
C5B C6B 1.516(16)
C6B H6B 1.0000
C7B C8B 1.511(15)
C7B H7BA 0.9900
C7B H7BB 0.9900
C8B C9B 1.390(15)
C8B C13B 1.398(13)
C9B C10B 1.370(15)
C9B H9B 0.9500
C10B C11B 1.389(14)
C10B H10B 0.9500
C11B C12B 1.385(15)
C11B H11B 0.9500
C12B C13B 1.384(15)
C12B H12B 0.9500
